data_2009516
loop_
_publ_author_name
'Isobe, M.'
'Kimizuka, N.'
'Nakamura, M.'
'Mohri, T.'

_publ_section_title
;
 Structures of LuFeO~3~(ZnO)~<i>m~</i> (<i>m</i> =1, 4, 5 and 6)
;
_journal_issue 3
_journal_name_full 'Acta Crystallographica Section C'
_journal_page_first 332
_journal_page_last 336
_journal_paper_doi 10.1107/S0108270193008108
_journal_volume 50
_journal_year 1994
_chemical_formula_moiety 'Lu1 Fe1 O3, O1 Zn1'
_chemical_formula_sum 'Fe Lu O4 Zn'
_chemical_formula_weight 360.19
_symmetry_cell_setting trigonal
_symmetry_space_group_name_Hall '-R 3 2"'
_symmetry_space_group_name_H-M 'R -3 m'
_cell_angle_alpha 90.
_cell_angle_beta 90.
_cell_angle_gamma 120.
_cell_formula_units_Z 3
_cell_length_a 3.41850(10)
_cell_length_b 3.41850(10)
_cell_length_c 25.463(3)
_cell_measurement_reflns_used 25
_cell_measurement_temperature 295
_cell_measurement_theta_max 48
_cell_measurement_theta_min 39
_cell_volume 257.70(3)
_diffrn_measurement_device 'Enraf-Nonius CAD-4'
_diffrn_measurement_method \w/2\q
_diffrn_radiation_type MoK\a
_diffrn_radiation_wavelength 0.71073
_diffrn_reflns_limit_h_max 7
_diffrn_reflns_limit_h_min 0
_diffrn_reflns_limit_k_max 7
_diffrn_reflns_limit_k_min 0
_diffrn_reflns_limit_l_max 61
_diffrn_reflns_limit_l_min 0
_diffrn_reflns_number 558
_diffrn_reflns_theta_max 60
_diffrn_standards_decay_% -0.2
_diffrn_standards_interval_time 240
_diffrn_standards_number 3
_exptl_absorpt_coefficient_mu 39.70
_exptl_absorpt_correction_T_max 0.144
_exptl_absorpt_correction_T_min 0.066
_exptl_absorpt_correction_type sphere
_exptl_crystal_colour brown
_exptl_crystal_density_diffrn 6.96
_exptl_crystal_description Sphere
_exptl_crystal_size_rad 0.0525
_refine_diff_density_max 7.9
_refine_diff_density_min -11.9
_refine_ls_extinction_coef 7.0E-6(1)
_refine_ls_extinction_method applied
_refine_ls_goodness_of_fit_obs 2.3
_refine_ls_number_parameters 13
_refine_ls_number_reflns 484
_refine_ls_R_factor_obs 0.036
_refine_ls_shift/esd_max 0.01
_refine_ls_structure_factor_coef F
_refine_ls_weighting_scheme unit
_refine_ls_wR_factor_obs 0.036
_reflns_number_observed 484
_reflns_number_total 558
_reflns_observed_criterion I>1.5\s(I)
_cod_data_source_file as1025.cif
_cod_data_source_block as1025_structure_1_of_4
_cod_original_cell_volume 257.71(3)
_cod_original_formula_sum 'Lu1 Fe1 O4 Zn1'
_cod_database_code 2009516

loop_
_atom_site_label
_atom_site_fract_x
_atom_site_fract_y
_atom_site_fract_z
_atom_site_U_iso_or_equiv
_atom_site_occupancy
Lu .0 .0 .0 0.01840(10) 1
Zn(1) .0 .0 .21564(3) 0.00840(10) 0.5
Fe(1) .0 .0 .21564(3) 0.00840(10) 0.5
O(1) .0 .0 .1287(3) 0.0220(10) 1
O(2) .0 .0 .2923(2) 0.0130(10) 1
